data_7024020
loop_
_publ_author_name
'Sunada, Yusuke'
'Tsutsumi, Hironori'
'Shigeta, Keisuke'
'Yoshida, Ryota'
'Hashimoto, Toru'
'Nagashima, Hideo'

_publ_section_title
;
 Catalyst design for iron-promoted reductions: an iron disilyl-dicarbonyl
 complex bearing weakly coordinating \h(2)-(H-Si) moieties.
;
_journal_issue 48
_journal_name_full 'Dalton transactions (Cambridge, England : 2003)'
_journal_page_first 16687
_journal_page_last 16692
_journal_paper_doi 10.1039/c3dt52598h
_journal_volume 42
_journal_year 2013
_chemical_absolute_configuration 'CHOOSE rm ad rmad syn or unk'
_chemical_formula_moiety 'C17 H28 Fe O2 S2 Si2'
_chemical_formula_sum 'C17 H28 Fe O2 S2 Si2'
_chemical_formula_weight 440.54
_space_group_IT_number 9
_symmetry_cell_setting monoclinic
_symmetry_Int_Tables_number 9
_symmetry_space_group_name_Hall 'C -2yc'
_symmetry_space_group_name_H-M 'C 1 c 1'
_atom_sites_solution_hydrogens geom
_atom_sites_solution_primary direct
_atom_sites_solution_secondary difmap
_cell_angle_alpha 90.0000
_cell_angle_beta 116.341(3)
_cell_angle_gamma 90.0000
_cell_formula_units_Z 4
_cell_length_a 16.522(4)
_cell_length_b 9.0451(18)
_cell_length_c 15.932(4)
_cell_measurement_reflns_used 3567
_cell_measurement_temperature 123
_cell_measurement_theta_max 27.48
_cell_measurement_theta_min 3.28
_cell_volume 2133.7(9)
_computing_cell_refinement CrystalClear
_computing_data_collection 'CrystalClear (Rigaku Inc., 2008)'
_computing_data_reduction CrystalClear
_computing_molecular_graphics 'CrystalStructure 4.0'
_computing_publication_material 'CrystalStructure 4.0 (Rigaku, 2010)'
_computing_structure_refinement 'SHELXL97 (Sheldrick, 2008)'
_computing_structure_solution 'Il Milione (Burla, et al., 2007)'
_diffrn_ambient_temperature 123
_diffrn_detector_area_resol_mean 7.314
_diffrn_measured_fraction_theta_full 0.997
_diffrn_measured_fraction_theta_max 0.997
_diffrn_measurement_device_type 'Rigaku Saturn70'
_diffrn_measurement_method \w
_diffrn_radiation_type 'Mo K\a'
_diffrn_radiation_wavelength 0.71075
_diffrn_reflns_av_R_equivalents 0.0287
_diffrn_reflns_limit_h_max 21
_diffrn_reflns_limit_h_min -21
_diffrn_reflns_limit_k_max 11
_diffrn_reflns_limit_k_min -8
_diffrn_reflns_limit_l_max 20
_diffrn_reflns_limit_l_min -20
_diffrn_reflns_number 8514
_diffrn_reflns_theta_full 27.46
_diffrn_reflns_theta_max 27.46
_diffrn_standards_number 0
_exptl_absorpt_coefficient_mu 1.021
_exptl_absorpt_correction_T_max 0.912
_exptl_absorpt_correction_T_min 0.799
_exptl_absorpt_correction_type multi-scan
_exptl_absorpt_process_details 'REQAB (Rigaku, 1998)'
_exptl_crystal_colour yellow
_exptl_crystal_density_diffrn 1.371
_exptl_crystal_density_method 'not measured'
_exptl_crystal_description block
_exptl_crystal_F_000 928.00
_exptl_crystal_size_max 0.130
_exptl_crystal_size_mid 0.120
_exptl_crystal_size_min 0.090
_refine_diff_density_max 0.410
_refine_diff_density_min -0.220
_refine_ls_abs_structure_details 'Flack, H. D. (1983), Acta Cryst. A39, 876-881.  1777 Friedel Pairs'
_refine_ls_abs_structure_Flack -0.006(12)
_refine_ls_extinction_method none
_refine_ls_goodness_of_fit_ref 1.080
_refine_ls_hydrogen_treatment constr
_refine_ls_number_parameters 217
_refine_ls_number_reflns 4220
_refine_ls_number_restraints 2
_refine_ls_R_factor_gt 0.0272
_refine_ls_shift/su_max 0.001
_refine_ls_structure_factor_coef Fsqd
_refine_ls_weighting_details 'w = 1/[\s^2^(Fo^2^)+(0.0319P)^2^+0.7093P] where P=(Fo^2^+2Fc^2^)/3'
_refine_ls_weighting_scheme calc
_refine_ls_wR_factor_ref 0.0652
_reflns_number_gt 4037
_reflns_number_total 4220
_reflns_threshold_expression F^2^>2.0\s(F^2^)
_cod_data_source_file c3dt52598h.txt
_cod_data_source_block Fe(Si)2(S-S)(CO)2
_cod_original_cell_volume 2133.7(8)
_cod_database_code 7024020

loop_
_symmetry_equiv_pos_site_id
_symmetry_equiv_pos_as_xyz
1 +X,+Y,+Z
2 +X,-Y,1/2+Z
3 1/2+X,1/2+Y,+Z
4 1/2+X,1/2-Y,1/2+Z

loop_
_atom_site_label
_atom_site_type_symbol
_atom_site_fract_x
_atom_site_fract_y
_atom_site_fract_z
_atom_site_U_iso_or_equiv
_atom_site_adp_type
_atom_site_occupancy
_atom_site_symmetry_multiplicity
_atom_site_calc_flag
_atom_site_refinement_flags
Fe1 Fe 0.06046(2) 1.03949(4) 0.14362(2) 0.01755(8) Uani 1.0 4 d .
S1 S 0.18103(4) 1.19654(7) 0.20856(4) 0.02590(14) Uani 1.0 4 d .
S2 S -0.03816(4) 1.17740(6) 0.17634(4) 0.02152(13) Uani 1.0 4 d .
Si1 Si 0.15255(4) 0.88442(8) 0.10564(4) 0.02172(14) Uani 1.0 4 d .
Si2 Si -0.05648(4) 0.86872(7) 0.06884(5) 0.02066(14) Uani 1.0 4 d .
O1 O 0.11204(14) 0.8274(2) 0.29773(13) 0.0318(5) Uani 1.0 4 d .
O2 O -0.00144(16) 1.1274(3) -0.05207(13) 0.0371(5) Uani 1.0 4 d .
C1 C 0.09180(16) 0.9139(3) 0.23731(17) 0.0217(5) Uani 1.0 4 d .
C2 C 0.02401(18) 1.0968(3) 0.02665(17) 0.0248(6) Uani 1.0 4 d .
C3 C 0.08043(16) 0.7227(3) 0.03655(15) 0.0192(5) Uani 1.0 4 d .
C4 C 0.11524(18) 0.6114(3) -0.00042(16) 0.0233(5) Uani 1.0 4 d .
C5 C 0.06080(19) 0.4962(3) -0.05334(17) 0.0281(6) Uani 1.0 4 d .
C6 C -0.0293(2) 0.4912(3) -0.07037(18) 0.0272(6) Uani 1.0 4 d .
C7 C -0.06405(18) 0.5999(3) -0.03385(17) 0.0239(5) Uani 1.0 4 d .
C8 C -0.01002(17) 0.7165(3) 0.02063(16) 0.0200(5) Uani 1.0 4 d .
C9 C 0.25443(19) 0.8036(4) 0.2080(2) 0.0402(8) Uani 1.0 4 d .
C10 C 0.2037(3) 0.9709(4) 0.0326(3) 0.0399(8) Uani 1.0 4 d .
C11 C -0.1032(2) 0.7841(4) 0.1465(3) 0.0378(7) Uani 1.0 4 d .
C12 C -0.1614(2) 0.9411(4) -0.0337(3) 0.0389(7) Uani 1.0 4 d .
C13 C 0.23779(19) 1.1784(4) 0.33430(18) 0.0325(6) Uani 1.0 4 d .
C14 C 0.1467(2) 1.3892(3) 0.19878(19) 0.0346(7) Uani 1.0 4 d .
C15 C 0.0789(3) 1.4290(3) 0.2359(2) 0.0357(7) Uani 1.0 4 d .
C16 C -0.0179(2) 1.3746(3) 0.1766(2) 0.0346(7) Uani 1.0 4 d .
C17 C -0.01664(18) 1.1496(3) 0.29701(17) 0.0241(5) Uani 1.0 4 d .
H1 H 0.1767 0.6152 0.0110 0.0279 Uiso 1.0 4 calc R
H2 H 0.0849 0.4215 -0.0777 0.0337 Uiso 1.0 4 calc R
H3 H -0.0671 0.4134 -0.1070 0.0327 Uiso 1.0 4 calc R
H4 H -0.1257 0.5953 -0.0460 0.0286 Uiso 1.0 4 calc R
H5 H 0.2905 0.8837 0.2490 0.0483 Uiso 1.0 4 calc R
H6 H 0.2913 0.7484 0.1846 0.0483 Uiso 1.0 4 calc R
H7 H 0.2342 0.7369 0.2434 0.0483 Uiso 1.0 4 calc R
H8 H 0.2489 1.0443 0.0702 0.0479 Uiso 1.0 4 calc R
H9 H 0.1562 1.0193 -0.0221 0.0479 Uiso 1.0 4 calc R
H10 H 0.2326 0.8941 0.0118 0.0479 Uiso 1.0 4 calc R
H11 H -0.1558 0.7230 0.1085 0.0453 Uiso 1.0 4 calc R
H12 H -0.1212 0.8628 0.1770 0.0453 Uiso 1.0 4 calc R
H13 H -0.0568 0.7224 0.1943 0.0453 Uiso 1.0 4 calc R
H14 H -0.1806 1.0335 -0.0158 0.0467 Uiso 1.0 4 calc R
H15 H -0.2099 0.8678 -0.0515 0.0467 Uiso 1.0 4 calc R
H16 H -0.1481 0.9593 -0.0870 0.0467 Uiso 1.0 4 calc R
H17 H 0.2550 1.0750 0.3510 0.0390 Uiso 1.0 4 calc R
H18 H 0.1972 1.2100 0.3607 0.0390 Uiso 1.0 4 calc R
H19 H 0.2920 1.2405 0.3595 0.0390 Uiso 1.0 4 calc R
H20 H 0.2015 1.4501 0.2325 0.0415 Uiso 1.0 4 calc R
H21 H 0.1205 1.4175 0.1319 0.0415 Uiso 1.0 4 calc R
H22 H 0.0775 1.5380 0.2412 0.0428 Uiso 1.0 4 calc R
H23 H 0.1006 1.3877 0.2998 0.0428 Uiso 1.0 4 calc R
H24 H -0.0366 1.4060 0.1111 0.0416 Uiso 1.0 4 calc R
H25 H -0.0579 1.4257 0.1987 0.0416 Uiso 1.0 4 calc R
H26 H -0.0334 1.0484 0.3050 0.0289 Uiso 1.0 4 calc R
H27 H -0.0526 1.2199 0.3132 0.0289 Uiso 1.0 4 calc R
H28 H 0.0477 1.1653 0.3381 0.0289 Uiso 1.0 4 calc R

loop_
_atom_site_aniso_label
_atom_site_aniso_U_11
_atom_site_aniso_U_22
_atom_site_aniso_U_33
_atom_site_aniso_U_12
_atom_site_aniso_U_13
_atom_site_aniso_U_23
Fe1 0.02145(16) 0.01663(14) 0.01618(15) -0.00175(12) 0.00981(13) -0.00189(12)
S1 0.0313(4) 0.0266(4) 0.0243(3) -0.0119(3) 0.0164(3) -0.0085(3)
S2 0.0269(4) 0.0196(3) 0.0177(3) 0.0052(3) 0.0096(3) 0.0006(3)
Si1 0.0185(4) 0.0284(4) 0.0198(4) -0.0028(3) 0.0100(3) -0.0076(3)
Si2 0.0176(4) 0.0199(4) 0.0234(4) -0.0010(3) 0.0081(3) -0.0036(3)
O1 0.0398(12) 0.0262(10) 0.0303(11) 0.0074(9) 0.0163(10) 0.0089(8)
O2 0.0600(15) 0.0297(11) 0.0226(10) 0.0027(9) 0.0193(10) 0.0007(8)
C1 0.0195(12) 0.0231(13) 0.0227(12) 0.0012(10) 0.0096(11) -0.0048(10)
C2 0.0328(15) 0.0203(12) 0.0248(14) -0.0032(11) 0.0159(13) -0.0051(11)
C3 0.0249(13) 0.0186(11) 0.0135(11) 0.0015(10) 0.0080(10) 0.0017(9)
C4 0.0312(14) 0.0226(13) 0.0186(12) 0.0028(10) 0.0134(11) 0.0025(10)
C5 0.0477(17) 0.0191(12) 0.0203(13) 0.0069(12) 0.0175(13) 0.0023(10)
C6 0.0406(16) 0.0165(11) 0.0235(13) -0.0036(11) 0.0131(12) -0.0011(10)
C7 0.0273(14) 0.0212(12) 0.0204(12) -0.0044(10) 0.0083(11) 0.0011(10)
C8 0.0266(13) 0.0162(11) 0.0145(11) -0.0003(10) 0.0068(11) 0.0013(9)
C9 0.0225(14) 0.061(2) 0.0305(16) 0.0107(14) 0.0062(13) -0.0144(14)
C10 0.0427(18) 0.0491(19) 0.0410(17) -0.0229(15) 0.0304(16) -0.0228(14)
C11 0.0350(16) 0.0404(16) 0.0466(18) -0.0157(13) 0.0259(15) -0.0147(14)
C12 0.0231(15) 0.0375(16) 0.0435(18) 0.0061(12) 0.0033(14) -0.0100(14)
C13 0.0289(15) 0.0332(15) 0.0265(14) -0.0043(12) 0.0043(12) -0.0051(11)
C14 0.054(2) 0.0247(14) 0.0270(14) -0.0136(13) 0.0199(14) -0.0010(11)
C15 0.059(2) 0.0178(13) 0.0325(15) -0.0019(13) 0.0227(15) -0.0020(11)
C16 0.053(2) 0.0198(13) 0.0328(15) 0.0100(12) 0.0206(14) 0.0057(11)
C17 0.0298(14) 0.0255(13) 0.0197(12) 0.0057(11) 0.0133(11) 0.0027(10)

loop_
_atom_type_symbol
_atom_type_description
_atom_type_scat_dispersion_real
_atom_type_scat_dispersion_imag
_atom_type_scat_source
C C 0.0033 0.0016
;
International Tables for Crystallography
(1992, Vol. C, Tables 4.2.6.8 and 6.1.1.4)
;
H H 0.0000 0.0000
;
International Tables for Crystallography
(1992, Vol. C, Table 6.1.1.4)
;
O O 0.0106 0.0060
;
International Tables for Crystallography
(1992, Vol. C, Tables 4.2.6.8 and 6.1.1.4)
;
Fe Fe 0.3463 0.8444
;
International Tables for Crystallography
(1992, Vol. C, Tables 4.2.6.8 and 6.1.1.4)
;
Si Si 0.0817 0.0704
;
International Tables for Crystallography
(1992, Vol. C, Tables 4.2.6.8 and 6.1.1.4)
;
S S 0.1246 0.1234
;
International Tables for Crystallography
(1992, Vol. C, Tables 4.2.6.8 and 6.1.1.4)
;

loop_
_geom_angle_atom_site_label_1
_geom_angle_atom_site_label_2
_geom_angle_atom_site_label_3
_geom_angle
_geom_angle_publ_flag
S1 Fe1 S2 97.11(3) yes
S1 Fe1 Si1 87.33(4) yes
S1 Fe1 Si2 174.54(4) yes
S1 Fe1 C1 98.49(8) yes
S1 Fe1 C2 96.67(9) yes
S2 Fe1 Si1 175.55(3) yes
S2 Fe1 Si2 88.02(3) yes
S2 Fe1 C1 97.46(11) yes
S2 Fe1 C2 97.86(10) yes
Si1 Fe1 Si2 87.56(4) yes
Si1 Fe1 C1 81.49(10) yes
Si1 Fe1 C2 81.90(10) yes
Si2 Fe1 C1 82.64(8) yes
Si2 Fe1 C2 80.71(9) yes
C1 Fe1 C2 156.89(12) yes
Fe1 S1 C13 111.44(11) yes
Fe1 S1 C14 112.36(10) yes
C13 S1 C14 99.84(14) yes
Fe1 S2 C16 112.78(13) yes
Fe1 S2 C17 109.99(10) yes
C16 S2 C17 100.66(14) yes
Fe1 Si1 C3 107.41(10) yes
Fe1 Si1 C9 116.12(12) yes
Fe1 Si1 C10 115.62(11) yes
C3 Si1 C9 106.90(12) yes
C3 Si1 C10 107.44(13) yes
C9 Si1 C10 102.77(15) yes
Fe1 Si2 C8 107.08(9) yes
Fe1 Si2 C11 114.77(10) yes
Fe1 Si2 C12 116.31(10) yes
C8 Si2 C11 109.13(14) yes
C8 Si2 C12 106.33(13) yes
C11 Si2 C12 102.80(15) yes
Fe1 C1 O1 178.1(3) yes
Fe1 C2 O2 176.6(3) yes
Si1 C3 C4 121.6(2) yes
Si1 C3 C8 118.66(19) yes
C4 C3 C8 119.7(2) yes
C3 C4 C5 120.9(3) yes
C4 C5 C6 119.4(3) yes
C5 C6 C7 120.1(3) yes
C6 C7 C8 121.5(3) yes
Si2 C8 C3 119.26(17) yes
Si2 C8 C7 122.3(3) yes
C3 C8 C7 118.4(3) yes
S1 C14 C15 116.7(3) yes
C14 C15 C16 115.5(3) yes
S2 C16 C15 117.26(19) yes
C3 C4 H1 119.531 no
C5 C4 H1 119.544 no
C4 C5 H2 120.286 no
C6 C5 H2 120.296 no
C5 C6 H3 119.976 no
C7 C6 H3 119.963 no
C6 C7 H4 119.253 no
C8 C7 H4 119.258 no
Si1 C9 H5 109.472 no
Si1 C9 H6 109.476 no
Si1 C9 H7 109.475 no
H5 C9 H6 109.467 no
H5 C9 H7 109.468 no
H6 C9 H7 109.469 no
Si1 C10 H8 109.463 no
Si1 C10 H9 109.472 no
Si1 C10 H10 109.474 no
H8 C10 H9 109.474 no
H8 C10 H10 109.475 no
H9 C10 H10 109.470 no
Si2 C11 H11 109.476 no
Si2 C11 H12 109.468 no
Si2 C11 H13 109.472 no
H11 C11 H12 109.468 no
H11 C11 H13 109.473 no
H12 C11 H13 109.470 no
Si2 C12 H14 109.478 no
Si2 C12 H15 109.471 no
Si2 C12 H16 109.473 no
H14 C12 H15 109.469 no
H14 C12 H16 109.467 no
H15 C12 H16 109.469 no
S1 C13 H17 109.464 no
S1 C13 H18 109.472 no
S1 C13 H19 109.469 no
H17 C13 H18 109.474 no
H17 C13 H19 109.471 no
H18 C13 H19 109.476 no
S1 C14 H20 108.125 no
S1 C14 H21 108.130 no
C15 C14 H20 108.126 no
C15 C14 H21 108.128 no
H20 C14 H21 107.315 no
C14 C15 H22 108.408 no
C14 C15 H23 108.410 no
C16 C15 H22 108.402 no
C16 C15 H23 108.401 no
H22 C15 H23 107.464 no
S2 C16 H24 107.985 no
S2 C16 H25 107.980 no
C15 C16 H24 107.996 no
C15 C16 H25 107.984 no
H24 C16 H25 107.236 no
S2 C17 H26 109.474 no
S2 C17 H27 109.475 no
S2 C17 H28 109.483 no
H26 C17 H27 109.467 no
H26 C17 H28 109.464 no
H27 C17 H28 109.466 no

loop_
_geom_bond_atom_site_label_1
_geom_bond_atom_site_label_2
_geom_bond_distance
_geom_bond_publ_flag
Fe1 S1 2.2864(8) yes
Fe1 S2 2.2883(9) yes
Fe1 Si1 2.3378(9) yes
Fe1 Si2 2.3442(8) yes
Fe1 C1 1.761(3) yes
Fe1 C2 1.763(3) yes
S1 C13 1.803(3) yes
S1 C14 1.818(3) yes
S2 C16 1.814(3) yes
S2 C17 1.811(3) yes
Si1 C3 1.900(3) yes
Si1 C9 1.895(3) yes
Si1 C10 1.885(5) yes
Si2 C8 1.897(3) yes
Si2 C11 1.887(4) yes
Si2 C12 1.895(3) yes
O1 C1 1.169(4) yes
O2 C2 1.165(4) yes
C3 C4 1.411(4) yes
C3 C8 1.402(4) yes
C4 C5 1.390(4) yes
C5 C6 1.390(5) yes
C6 C7 1.390(5) yes
C7 C8 1.406(4) yes
C14 C15 1.524(6) yes
C15 C16 1.533(5) yes
C4 H1 0.950 no
C5 H2 0.950 no
C6 H3 0.950 no
C7 H4 0.950 no
C9 H5 0.980 no
C9 H6 0.980 no
C9 H7 0.980 no
C10 H8 0.980 no
C10 H9 0.980 no
C10 H10 0.980 no
C11 H11 0.980 no
C11 H12 0.980 no
C11 H13 0.980 no
C12 H14 0.980 no
C12 H15 0.980 no
C12 H16 0.980 no
C13 H17 0.980 no
C13 H18 0.980 no
C13 H19 0.980 no
C14 H20 0.990 no
C14 H21 0.990 no
C15 H22 0.990 no
C15 H23 0.990 no
C16 H24 0.990 no
C16 H25 0.990 no
C17 H26 0.980 no
C17 H27 0.980 no
C17 H28 0.980 no

loop_
_geom_contact_atom_site_label_1
_geom_contact_atom_site_label_2
_geom_contact_distance
_geom_contact_publ_flag
_geom_contact_site_symmetry_2
S1 C16 3.489(4) no .
S2 C14 3.486(4) no .
Si1 O1 3.449(3) no .
Si1 O2 3.456(2) no .
Si2 O1 3.4900(19) no .
Si2 O2 3.401(3) no .
O1 C9 3.257(5) no .
O1 C11 3.317(4) no .
O2 C10 3.354(5) no .
O2 C12 3.255(5) no .
C1 C3 3.567(4) no .
C1 C8 3.575(4) no .
C1 C9 3.090(5) no .
C1 C11 3.117(4) no .
C1 C13 3.259(4) no .
C1 C17 3.189(5) no .
C2 C3 3.495(4) no .
C2 C8 3.479(4) no .
C2 C10 3.141(5) no .
C2 C12 3.111(5) no .
C3 C6 2.798(4) no .
C4 C7 2.769(5) no .
C4 C9 3.544(4) no .
C4 C10 3.508(4) no .
C5 C8 2.820(5) no .
C7 C12 3.480(5) no .
C13 C15 3.292(4) no .
C15 C17 3.345(5) no .
O2 C5 3.494(4) no 1_565
O2 C6 3.318(4) no 1_565
O2 C17 3.403(4) no 2_574
C4 C14 3.594(4) no 1_545
C5 O2 3.494(4) no 1_545
C5 C15 3.565(5) no 2_574
C6 O2 3.318(4) no 1_545
C14 C4 3.594(4) no 1_565
C15 C5 3.565(5) no 2_575
C17 O2 3.403(4) no 2_575
Fe1 H17 3.4535 no .
Fe1 H18 3.5371 no .
Fe1 H21 3.5882 no .
Fe1 H26 3.5434 no .
Fe1 H28 3.3947 no .
S1 H5 3.2652 no .
S1 H8 3.1950 no .
S1 H23 2.9293 no .
S2 H12 3.1616 no .
S2 H14 3.1955 no .
S2 H23 2.9567 no .
Si1 H1 2.9825 no .
Si2 H4 2.9859 no .
O1 H5 3.4042 no .
O1 H7 2.6538 no .
O1 H12 3.4749 no .
O1 H13 2.7051 no .
O1 H17 3.0884 no .
O1 H26 3.1670 no .
O1 H28 3.3904 no .
O2 H9 2.6201 no .
O2 H14 3.3656 no .
O2 H16 2.7011 no .
C1 H5 3.2164 no .
C1 H7 2.8118 no .
C1 H12 3.2438 no .
C1 H13 2.8290 no .
C1 H17 2.8880 no .
C1 H18 3.3210 no .
C1 H26 2.9829 no .
C1 H28 3.0528 no .
C2 H8 3.4965 no .
C2 H9 2.7152 no .
C2 H14 3.1904 no .
C2 H16 2.8881 no .
C2 H21 3.3758 no .
C2 H24 3.4393 no .
C3 H2 3.2949 no .
C3 H4 3.2684 no .
C3 H6 3.2342 no .
C3 H7 3.1470 no .
C3 H9 3.2676 no .
C3 H10 3.1237 no .
C4 H3 3.2599 no .
C4 H6 3.3280 no .
C4 H10 3.1623 no .
C5 H4 3.2610 no .
C6 H1 3.2573 no .
C7 H2 3.2674 no .
C7 H11 3.4262 no .
C7 H15 3.3403 no .
C7 H16 3.4885 no .
C8 H1 3.2869 no .
C8 H3 3.2923 no .
C8 H11 3.2807 no .
C8 H13 3.1854 no .
C8 H15 3.2762 no .
C8 H16 3.0814 no .
C9 H1 3.2903 no .
C9 H8 3.0649 no .
C9 H10 3.0934 no .
C9 H17 3.3457 no .
C10 H1 3.2450 no .
C10 H5 3.1897 no .
C10 H6 2.9831 no .
C11 H4 3.3829 no .
C11 H14 3.2372 no .
C11 H15 2.9487 no .
C11 H26 3.2925 no .
C12 H4 3.2048 no .
C12 H11 2.9747 no .
C12 H12 3.1995 no .
C13 H5 3.2811 no .
C13 H20 2.8577 no .
C13 H23 2.8134 no .
C13 H28 3.1711 no .
C14 H18 2.8412 no .
C14 H19 2.9455 no .
C14 H24 2.7176 no .
C14 H25 3.3950 no .
C15 H18 2.8726 no .
C15 H27 3.4908 no .
C15 H28 3.0586 no .
C16 H20 3.3961 no .
C16 H21 2.7076 no .
C16 H27 2.8511 no .
C16 H28 2.9842 no .
C17 H12 3.2310 no .
C17 H18 3.2595 no .
C17 H23 2.8843 no .
C17 H25 2.8650 no .
H1 H2 2.3377 no .
H1 H6 2.8347 no .
H1 H7 3.5641 no .
H1 H10 2.6837 no .
H2 H3 2.3442 no .
H3 H4 2.3286 no .
H4 H11 2.9547 no .
H4 H15 2.8125 no .
H4 H16 3.3452 no .
H5 H8 2.9934 no .
H5 H10 3.4629 no .
H5 H17 2.6122 no .
H6 H8 3.1378 no .
H6 H10 2.8082 no .
H7 H17 3.4469 no .
H11 H14 3.3557 no .
H11 H15 2.6436 no .
H12 H14 3.1802 no .
H12 H15 3.2661 no .
H12 H26 2.5411 no .
H13 H26 3.3694 no .
H17 H28 3.4387 no .
H18 H20 3.0048 no .
H18 H23 2.1674 no .
H18 H28 2.3674 no .
H19 H20 2.6908 no .
H19 H23 3.1636 no .
H20 H22 2.2570 no .
H20 H23 2.4147 no .
H20 H24 3.5519 no .
H21 H22 2.4117 no .
H21 H23 2.8486 no .
H21 H24 2.4674 no .
H21 H25 3.5504 no .
H22 H24 2.4097 no .
H22 H25 2.2698 no .
H23 H24 2.8556 no .
H23 H25 2.4138 no .
H23 H27 3.0391 no .
H23 H28 2.3794 no .
H25 H27 2.5806 no .
H25 H28 3.1759 no .
S2 H6 2.9499 no 3_455
O1 H2 3.1619 no 2_565
O1 H9 2.9726 no 2_575
O1 H15 3.3566 no 4_565
O1 H22 2.7447 no 1_545
O2 H2 3.1304 no 1_565
O2 H3 2.7921 no 1_565
O2 H19 3.2848 no 4_474
O2 H26 2.6320 no 2_574
O2 H28 3.4617 no 2_574
C1 H9 3.5452 no 2_575
C1 H22 3.4113 no 1_545
C2 H3 3.4869 no 1_565
C2 H26 3.4823 no 2_574
C3 H21 3.0771 no 1_545
C3 H27 3.2890 no 2_574
C3 H28 3.1298 no 2_574
C4 H14 3.5600 no 3_545
C4 H18 3.4632 no 2_574
C4 H21 2.7133 no 1_545
C4 H23 3.0837 no 2_574
C4 H27 3.3947 no 2_574
C4 H28 3.0654 no 2_574
C5 H21 2.7574 no 1_545
C5 H22 3.4197 no 2_574
C5 H23 2.8945 no 2_574
C5 H27 3.3297 no 2_574
C5 H28 3.4759 no 2_574
C6 H5 3.2901 no 4_464
C6 H17 3.2655 no 4_464
C6 H19 3.3808 no 4_464
C6 H21 3.1420 no 1_545
C6 H24 3.0456 no 1_545
C6 H25 3.5749 no 2_574
C6 H27 3.1273 no 2_574
C7 H5 3.2233 no 4_464
C7 H17 3.1522 no 4_464
C7 H21 3.4412 no 1_545
C7 H24 2.7722 no 1_545
C7 H27 3.0060 no 2_574
C8 H21 3.4222 no 1_545
C8 H22 3.5407 no 1_545
C8 H24 3.2743 no 1_545
C8 H27 3.1112 no 2_574
C9 H20 3.3826 no 1_545
C9 H25 3.3565 no 3_545
C9 H27 2.9678 no 3_545
C10 H11 3.0917 no 3_555
C10 H17 3.3829 no 2_574
C10 H18 3.1502 no 2_574
C10 H28 3.2673 no 2_574
C11 H8 3.0846 no 3_445
C11 H22 3.4857 no 1_545
C11 H25 3.3475 no 1_545
C12 H1 3.4395 no 3_455
C12 H7 3.5689 no 4_464
C12 H19 3.2585 no 4_474
C12 H20 3.5336 no 4_474
C13 H3 3.0460 no 4_565
C13 H4 3.3220 no 4_565
C13 H10 2.9417 no 2_575
C13 H14 3.3838 no 4_575
C14 H7 3.4026 no 1_565
C15 H2 3.2243 no 2_575
C15 H13 3.3443 no 1_565
C16 H6 3.4082 no 3_455
C16 H13 3.2478 no 1_565
C17 H6 3.0058 no 3_455
C17 H9 3.3894 no 2_575
C17 H16 3.5593 no 2_575
H1 C12 3.4395 no 3_545
H1 H14 2.6802 no 3_545
H1 H15 3.3409 no 3_545
H1 H18 3.0105 no 2_574
H1 H21 3.0592 no 1_545
H1 H23 3.0254 no 2_574
H1 H28 3.2961 no 2_574
H2 O1 3.1619 no 2_564
H2 O2 3.1304 no 1_545
H2 C15 3.2243 no 2_574
H2 H13 3.5821 no 2_564
H2 H15 3.2619 no 3_545
H2 H21 3.1228 no 1_545
H2 H22 2.8579 no 2_574
H2 H23 2.7030 no 2_574
H2 H25 3.5652 no 2_574
H3 O2 2.7921 no 1_545
H3 C2 3.4869 no 1_545
H3 C13 3.0460 no 4_464
H3 H5 3.0622 no 4_464
H3 H13 3.4709 no 2_564
H3 H17 2.7105 no 4_464
H3 H19 2.5566 no 4_464
H3 H24 3.2826 no 1_545
H3 H25 3.4846 no 2_574
H3 H27 3.5976 no 2_574
H4 C13 3.3220 no 4_464
H4 H5 2.9343 no 4_464
H4 H7 3.4677 no 4_464
H4 H8 3.3662 no 3_445
H4 H10 3.3993 no 3_445
H4 H17 2.4653 no 4_464
H4 H19 3.3948 no 4_464
H4 H24 2.8449 no 1_545
H4 H27 3.4190 no 2_574
H5 C6 3.2901 no 4_565
H5 C7 3.2233 no 4_565
H5 H3 3.0622 no 4_565
H5 H4 2.9343 no 4_565
H5 H25 2.9734 no 3_545
H5 H27 2.7584 no 3_545
H6 S2 2.9499 no 3_545
H6 C16 3.4082 no 3_545
H6 C17 3.0058 no 3_545
H6 H20 3.3263 no 1_545
H6 H25 2.8877 no 3_545
H6 H26 3.2267 no 3_545
H6 H27 2.4964 no 3_545
H7 C12 3.5689 no 4_565
H7 C14 3.4026 no 1_545
H7 H4 3.4677 no 4_565
H7 H15 3.1225 no 4_565
H7 H16 3.0937 no 4_565
H7 H20 2.6401 no 1_545
H7 H21 3.4746 no 1_545
H7 H22 3.1398 no 1_545
H7 H27 3.1927 no 3_545
H8 C11 3.0846 no 3_555
H8 H4 3.3662 no 3_555
H8 H11 2.1470 no 3_555
H8 H12 3.5435 no 3_555
H8 H13 3.3432 no 3_555
H8 H24 3.5359 no 3_545
H8 H25 3.1198 no 3_545
H9 O1 2.9726 no 2_574
H9 C1 3.5452 no 2_574
H9 C17 3.3894 no 2_574
H9 H11 3.4112 no 3_555
H9 H17 3.2263 no 2_574
H9 H18 3.0593 no 2_574
H9 H26 3.1808 no 2_574
H9 H28 2.7232 no 2_574
H10 C13 2.9417 no 2_574
H10 H4 3.3993 no 3_555
H10 H11 3.4791 no 3_555
H10 H17 2.7617 no 2_574
H10 H18 2.4026 no 2_574
H10 H19 3.2331 no 2_574
H10 H24 3.4217 no 3_545
H10 H25 3.4329 no 3_545
H10 H28 3.1269 no 2_574
H11 C10 3.0917 no 3_445
H11 H8 2.1470 no 3_445
H11 H9 3.4112 no 3_445
H11 H10 3.4791 no 3_445
H11 H24 3.4696 no 1_545
H11 H25 3.1391 no 1_545
H12 H8 3.5435 no 3_445
H12 H20 3.5050 no 3_445
H13 C15 3.3443 no 1_545
H13 C16 3.2478 no 1_545
H13 H2 3.5821 no 2_565
H13 H3 3.4709 no 2_565
H13 H8 3.3432 no 3_445
H13 H22 2.6066 no 1_545
H13 H24 3.2325 no 1_545
H13 H25 2.6847 no 1_545
H14 C4 3.5600 no 3_455
H14 C13 3.3838 no 4_474
H14 H1 2.6802 no 3_455
H14 H18 3.1316 no 4_474
H14 H19 2.7438 no 4_474
H14 H23 3.5753 no 4_474
H15 O1 3.3566 no 4_464
H15 H1 3.3409 no 3_455
H15 H2 3.2619 no 3_455
H15 H7 3.1225 no 4_464
H15 H20 3.4976 no 4_474
H16 C17 3.5593 no 2_574
H16 H7 3.0937 no 4_464
H16 H19 2.8858 no 4_474
H16 H20 2.9629 no 4_474
H16 H26 3.0755 no 2_574
H16 H27 3.1425 no 2_574
H17 C6 3.2655 no 4_565
H17 C7 3.1522 no 4_565
H17 C10 3.3829 no 2_575
H17 H3 2.7105 no 4_565
H17 H4 2.4653 no 4_565
H17 H9 3.2263 no 2_575
H17 H10 2.7617 no 2_575
H18 C4 3.4632 no 2_575
H18 C10 3.1502 no 2_575
H18 H1 3.0105 no 2_575
H18 H9 3.0593 no 2_575
H18 H10 2.4026 no 2_575
H18 H14 3.1316 no 4_575
H19 O2 3.2848 no 4_575
H19 C6 3.3808 no 4_565
H19 C12 3.2585 no 4_575
H19 H3 2.5566 no 4_565
H19 H4 3.3948 no 4_565
H19 H10 3.2331 no 2_575
H19 H14 2.7438 no 4_575
H19 H16 2.8858 no 4_575
H20 C9 3.3826 no 1_565
H20 C12 3.5336 no 4_575
H20 H6 3.3263 no 1_565
H20 H7 2.6401 no 1_565
H20 H12 3.5050 no 3_555
H20 H15 3.4976 no 4_575
H20 H16 2.9629 no 4_575
H21 C3 3.0771 no 1_565
H21 C4 2.7133 no 1_565
H21 C5 2.7574 no 1_565
H21 C6 3.1420 no 1_565
H21 C7 3.4412 no 1_565
H21 C8 3.4222 no 1_565
H21 H1 3.0592 no 1_565
H21 H2 3.1228 no 1_565
H21 H7 3.4746 no 1_565
H22 O1 2.7447 no 1_565
H22 C1 3.4113 no 1_565
H22 C5 3.4197 no 2_575
H22 C8 3.5407 no 1_565
H22 C11 3.4857 no 1_565
H22 H2 2.8579 no 2_575
H22 H7 3.1398 no 1_565
H22 H13 2.6066 no 1_565
H23 C4 3.0837 no 2_575
H23 C5 2.8945 no 2_575
H23 H1 3.0254 no 2_575
H23 H2 2.7030 no 2_575
H23 H14 3.5753 no 4_575
H24 C6 3.0456 no 1_565
H24 C7 2.7722 no 1_565
H24 C8 3.2743 no 1_565
H24 H3 3.2826 no 1_565
H24 H4 2.8449 no 1_565
H24 H8 3.5359 no 3_455
H24 H10 3.4217 no 3_455
H24 H11 3.4696 no 1_565
H24 H13 3.2325 no 1_565
H25 C6 3.5749 no 2_575
H25 C9 3.3565 no 3_455
H25 C11 3.3475 no 1_565
H25 H2 3.5652 no 2_575
H25 H3 3.4846 no 2_575
H25 H5 2.9734 no 3_455
H25 H6 2.8877 no 3_455
H25 H8 3.1198 no 3_455
H25 H10 3.4329 no 3_455
H25 H11 3.1391 no 1_565
H25 H13 2.6847 no 1_565
H26 O2 2.6320 no 2_575
H26 C2 3.4823 no 2_575
H26 H6 3.2267 no 3_455
H26 H9 3.1808 no 2_575
H26 H16 3.0755 no 2_575
H27 C3 3.2890 no 2_575
H27 C4 3.3947 no 2_575
H27 C5 3.3297 no 2_575
H27 C6 3.1273 no 2_575
H27 C7 3.0060 no 2_575
H27 C8 3.1112 no 2_575
H27 C9 2.9678 no 3_455
H27 H3 3.5976 no 2_575
H27 H4 3.4190 no 2_575
H27 H5 2.7584 no 3_455
H27 H6 2.4964 no 3_455
H27 H7 3.1927 no 3_455
H27 H16 3.1425 no 2_575
H28 O2 3.4617 no 2_575
H28 C3 3.1298 no 2_575
H28 C4 3.0654 no 2_575
H28 C5 3.4759 no 2_575
H28 C10 3.2673 no 2_575
H28 H1 3.2961 no 2_575
H28 H9 2.7232 no 2_575
H28 H10 3.1269 no 2_575

loop_
_geom_torsion_atom_site_label_1
_geom_torsion_atom_site_label_2
_geom_torsion_atom_site_label_3
_geom_torsion_atom_site_label_4
_geom_torsion
_geom_torsion_publ_flag
S1 Fe1 S2 C16 31.21(4) no
S1 Fe1 S2 C17 -80.27(4) no
S2 Fe1 S1 C13 78.96(4) no
S2 Fe1 S1 C14 -32.15(4) no
S1 Fe1 Si1 C3 -176.38(3) no
S1 Fe1 Si1 C9 64.08(4) no
S1 Fe1 Si1 C10 -56.46(3) no
Si1 Fe1 S1 C13 -100.70(4) no
Si1 Fe1 S1 C14 148.19(4) no
C1 Fe1 S1 C13 -19.72(11) no
C1 Fe1 S1 C14 -130.82(11) no
C2 Fe1 S1 C13 177.78(10) no
C2 Fe1 S1 C14 66.67(11) no
S2 Fe1 Si2 C8 178.69(4) no
S2 Fe1 Si2 C11 -60.03(4) no
S2 Fe1 Si2 C12 59.99(5) no
Si2 Fe1 S2 C16 -146.90(3) no
Si2 Fe1 S2 C17 101.62(4) no
C1 Fe1 S2 C16 130.79(8) no
C1 Fe1 S2 C17 19.31(8) no
C2 Fe1 S2 C16 -66.57(9) no
C2 Fe1 S2 C17 -178.05(9) no
Si1 Fe1 Si2 C8 -1.80(4) no
Si1 Fe1 Si2 C11 119.49(4) no
Si1 Fe1 Si2 C12 -120.49(5) no
Si2 Fe1 Si1 C3 1.70(4) no
Si2 Fe1 Si1 C9 -117.84(4) no
Si2 Fe1 Si1 C10 121.62(4) no
C1 Fe1 Si1 C3 84.62(8) no
C1 Fe1 Si1 C9 -34.92(8) no
C1 Fe1 Si1 C10 -155.46(8) no
C2 Fe1 Si1 C3 -79.25(9) no
C2 Fe1 Si1 C9 161.21(10) no
C2 Fe1 Si1 C10 40.67(9) no
C1 Fe1 Si2 C8 -83.53(11) no
C1 Fe1 Si2 C11 37.75(11) no
C1 Fe1 Si2 C12 157.78(11) no
C2 Fe1 Si2 C8 80.39(11) no
C2 Fe1 Si2 C11 -158.33(11) no
C2 Fe1 Si2 C12 -38.31(11) no
Fe1 S1 C14 C15 53.54(17) no
C13 S1 C14 C15 -64.66(19) no
Fe1 S2 C16 C15 -51.0(3) no
C17 S2 C16 C15 66.1(3) no
Fe1 Si1 C3 C4 177.35(13) no
Fe1 Si1 C3 C8 -1.26(17) no
C9 Si1 C3 C4 -57.4(3) no
C9 Si1 C3 C8 124.01(18) no
C10 Si1 C3 C4 52.36(19) no
C10 Si1 C3 C8 -126.25(18) no
Fe1 Si2 C8 C3 1.63(18) no
Fe1 Si2 C8 C7 -175.90(15) no
C11 Si2 C8 C3 -123.15(18) no
C11 Si2 C8 C7 59.3(2) no
C12 Si2 C8 C3 126.60(18) no
C12 Si2 C8 C7 -50.9(3) no
Si1 C3 C4 C5 -177.95(15) no
Si1 C3 C8 Si2 -0.3(3) no
Si1 C3 C8 C7 177.38(14) no
C4 C3 C8 Si2 -178.89(18) no
C4 C3 C8 C7 -1.3(4) no
C8 C3 C4 C5 0.6(4) no
C3 C4 C5 C6 0.3(4) no
C4 C5 C6 C7 -0.6(4) no
C5 C6 C7 C8 0.0(4) no
C6 C7 C8 Si2 178.5(2) no
C6 C7 C8 C3 1.0(4) no
S1 C14 C15 C16 -72.1(3) no
C14 C15 C16 S2 70.8(4) no
